data_2211067
loop_
_publ_author_name
'Bo Liu'
'Shi Zhou'
'Chuan-Bi Li'
'Ting-ting Liu'

_publ_section_title
;<i>catena</i>-Poly[bis[1-(aminomethyl)-7-aza-1,3,5-azoniatricyclo[3.3.1.1^3,7^]decane]
 [pentacosaoxooctamolybdato-\m-oxo] hexahydrate]
;
_journal_coeditor_code HY2023
_journal_issue 11
_journal_name_full 'Acta Crystallographica Section E'
_journal_page_first m3117
_journal_page_last m3118
_journal_paper_doi 10.1107/S1600536806044084
_journal_volume 62
_journal_year 2006
_chemical_formula_iupac '(C7 H18 N5)2 [Mo8 O27], 6H2 O'
_chemical_formula_moiety '2C7 H18 N5 3+, Mo8 O27 6-, 6H2 O'
_chemical_formula_sum 'C14 H48 Mo8 N10 O33'
_chemical_formula_weight 1652.14
_chemical_name_systematic
;catena-Poly[bis[1-(aminomethyl)-7-aza-1,3,5-azoniatricyclo[3.3.1.1^3,7^]decane]
[pentacosaoxooctamolybdato-\m-oxo]
 hexahydrate]
;
_space_group_IT_number 2
_symmetry_cell_setting triclinic
_symmetry_space_group_name_Hall '-P 1'
_symmetry_space_group_name_H-M 'P -1'
_atom_sites_solution_hydrogens geom
_atom_sites_solution_primary direct
_atom_sites_solution_secondary difmap
_audit_creation_method SHELXL-97
_cell_angle_alpha 79.1507(7)
_cell_angle_beta 85.8548(8)
_cell_angle_gamma 71.4513(7)
_cell_formula_units_Z 1
_cell_length_a 9.5936(5)
_cell_length_b 10.5893(6)
_cell_length_c 10.8918(6)
_cell_measurement_reflns_used 1265
_cell_measurement_temperature 296(2)
_cell_measurement_theta_max 27.48
_cell_measurement_theta_min 1.90
_cell_volume 1030.17(10)
_computing_cell_refinement 'SAINT (Bruker, 2002)'
_computing_data_collection 'SMART (Bruker, 2002)'
_computing_data_reduction SAINT
_computing_molecular_graphics 'DIAMOND (Brangdenburg, 1999)'
_computing_publication_material SHELXTL
_computing_structure_refinement SHELXTL
_computing_structure_solution 'SHELXTL (Bruker, 1997)'
_diffrn_ambient_temperature 296(2)
_diffrn_measured_fraction_theta_full 0.974
_diffrn_measured_fraction_theta_max 0.974
_diffrn_measurement_device_type 'Bruker SMART APEX-II CCD'
_diffrn_measurement_method '\f and \w'
_diffrn_radiation_monochromator graphite
_diffrn_radiation_source 'fine-focus sealed tube'
_diffrn_radiation_type MoK\a
_diffrn_radiation_wavelength 0.71073
_diffrn_reflns_av_R_equivalents 0.0120
_diffrn_reflns_av_sigmaI/netI 0.0258
_diffrn_reflns_limit_h_max 11
_diffrn_reflns_limit_h_min -9
_diffrn_reflns_limit_k_max 13
_diffrn_reflns_limit_k_min -10
_diffrn_reflns_limit_l_max 12
_diffrn_reflns_limit_l_min -13
_diffrn_reflns_number 5794
_diffrn_reflns_theta_full 25.96
_diffrn_reflns_theta_max 25.96
_diffrn_reflns_theta_min 1.90
_exptl_absorpt_coefficient_mu 2.471
_exptl_absorpt_correction_T_max 0.580
_exptl_absorpt_correction_T_min 0.525
_exptl_absorpt_correction_type multi-scan
_exptl_absorpt_process_details '(SADABS; Bruker, 2002)'
_exptl_crystal_colour 'light yellow'
_exptl_crystal_density_diffrn 2.663
_exptl_crystal_density_method 'not measured'
_exptl_crystal_description prism
_exptl_crystal_F_000 802
_exptl_crystal_size_max 0.28
_exptl_crystal_size_mid 0.25
_exptl_crystal_size_min 0.22
_refine_diff_density_max 0.694
_refine_diff_density_min -0.599
_refine_ls_extinction_method none
_refine_ls_goodness_of_fit_ref 1.045
_refine_ls_hydrogen_treatment constr
_refine_ls_matrix_type full
_refine_ls_number_parameters 295
_refine_ls_number_reflns 3922
_refine_ls_number_restraints 0
_refine_ls_restrained_S_all 1.045
_refine_ls_R_factor_all 0.0336
_refine_ls_R_factor_gt 0.0276
_refine_ls_shift/su_max 0.000
_refine_ls_shift/su_mean 0.000
_refine_ls_structure_factor_coef Fsqd
_refine_ls_weighting_details 'calc w=1/[\s^2^(Fo^2^)+(0.0365P)^2^+1.6272P] where P=(Fo^2^+2Fc^2^)/3'
_refine_ls_weighting_scheme calc
_refine_ls_wR_factor_gt 0.0672
_refine_ls_wR_factor_ref 0.0706
_reflns_number_gt 3427
_reflns_number_total 3922
_reflns_threshold_expression I>2\s(I)
_cod_data_source_file hy2023.cif
_cod_data_source_block I
_cod_original_cell_volume 1030.20(10)
_cod_database_code 2211067
_cod_database_fobs_code 2211067

loop_
_symmetry_equiv_pos_as_xyz
'x, y, z'
'-x, -y, -z'

loop_
_atom_site_type_symbol
_atom_site_label
_atom_site_fract_x
_atom_site_fract_y
_atom_site_fract_z
_atom_site_U_iso_or_equiv
_atom_site_adp_type
_atom_site_calc_flag
_atom_site_refinement_flags
_atom_site_occupancy
Mo Mo1 0.60482(4) 0.09539(3) 0.52762(3) 0.01422(9) Uani d . 1
Mo Mo2 0.28291(4) 0.22512(4) 0.35461(3) 0.01636(10) Uani d . 1
Mo Mo3 0.08622(4) 0.04282(4) 0.63053(3) 0.01715(10) Uani d . 1
Mo Mo4 0.59438(4) 0.12086(4) 0.20880(3) 0.01608(10) Uani d . 1
O O1 0.4416(3) 0.2712(3) 0.2489(3) 0.0199(6) Uani d . 1
O O2 0.2453(3) 0.0585(3) 0.7464(3) 0.0202(6) Uani d . 1
O O3 0.6946(3) 0.1348(3) 0.6360(3) 0.0233(7) Uani d . 1
O O4 0.5125(3) 0.0544(3) 0.1138(3) 0.0247(7) Uani d . 1
O O5 0.4442(3) 0.2336(3) 0.5024(3) 0.0206(6) Uani d . 1
O O6 -0.0091(3) 0.2072(3) 0.6367(3) 0.0298(7) Uani d . 1
O O7 0.4772(3) 0.0365(3) 0.3752(2) 0.0167(6) Uani d . 1
O O8 0.1964(3) 0.1997(3) 0.2350(3) 0.0267(7) Uani d . 1
O O9 0.6943(3) 0.2036(3) 0.1086(3) 0.0274(7) Uani d . 1
O O10 0.7084(3) 0.1287(3) 0.3741(2) 0.0168(6) Uani d . 1
O O11 0.0210(3) -0.0480(3) 0.7533(3) 0.0283(7) Uani d . 1
O O12 0.0000 0.0000 0.5000 0.0267(10) Uani d S 1
O O13 0.1749(3) 0.3800(3) 0.3865(3) 0.0268(7) Uani d . 1
O O14 0.2368(3) 0.0983(3) 0.4860(3) 0.0181(6) Uani d . 1
O OW1 -0.2422(5) 0.0180(5) 0.9098(4) 0.0629(13) Uani d . 1
H HW1A -0.3293 0.0189 0.9310 0.075 Uiso d R 1
H HW1B -0.2182 -0.0168 0.8431 0.075 Uiso d R 1
O OW2 -0.0159(5) 0.1631(5) 0.9796(4) 0.0694(14) Uani d . 1
H HW2A -0.0546 0.1749 1.0501 0.083 Uiso d R 1
H HW2B 0.0770 0.1472 0.9824 0.083 Uiso d R 1
O OW3 0.2416(5) 0.6897(5) 0.1836(4) 0.0707(15) Uani d . 1
H HW3A 0.1729 0.7362 0.2282 0.085 Uiso d R 1
H HW3B 0.1949 0.7461 0.1221 0.085 Uiso d R 1
N N1 0.4315(5) 0.4041(4) 0.8339(4) 0.0374(10) Uani d . 1
H H1 0.5286 0.3858 0.8494 0.045 Uiso calc R 1
N N2 0.1842(5) 0.5032(4) 0.9126(4) 0.0390(11) Uani d . 1
N N3 0.2414(4) 0.3038(4) 0.8152(4) 0.0307(9) Uani d . 1
H H3 0.2230 0.2256 0.8184 0.037 Uiso d R 1
N N4 0.2323(4) 0.5205(4) 0.6886(3) 0.0265(8) Uani d . 1
N N5 0.2825(4) 0.5595(4) 0.4701(3) 0.0289(9) Uani d . 1
H H5A 0.2495 0.5020 0.4415 0.035 Uiso d R 1
H H5B 0.2844 0.6262 0.4082 0.035 Uiso d R 1
C C1 0.2000(6) 0.3877(5) 0.6950(4) 0.0295(11) Uani d . 1
H H1AA 0.0960 0.4057 0.6820 0.035 Uiso calc R 1
H H1BA 0.2546 0.3411 0.6295 0.035 Uiso calc R 1
C C2 0.1434(6) 0.5904(5) 0.7939(5) 0.0348(12) Uani d . 1
H H2AA 0.1628 0.6750 0.7932 0.042 Uiso calc R 1
H H2BA 0.0391 0.6103 0.7808 0.042 Uiso calc R 1
C C3 0.3961(5) 0.4903(5) 0.7133(5) 0.0370(12) Uani d . 1
H H3A 0.4552 0.4456 0.6485 0.044 Uiso calc R 1
H H3B 0.4175 0.5741 0.7123 0.044 Uiso calc R 1
C C4 0.3996(5) 0.2772(5) 0.8366(5) 0.0318(11) Uani d . 1
H H4AA 0.4267 0.2192 0.9171 0.038 Uiso calc R 1
H H4BA 0.4576 0.2304 0.7725 0.038 Uiso calc R 1
C C5 0.1539(6) 0.3756(5) 0.9145(5) 0.0401(13) Uani d . 1
H H5AA 0.0500 0.3939 0.9012 0.048 Uiso calc R 1
H H5BA 0.1786 0.3185 0.9956 0.048 Uiso calc R 1
C C6 0.3413(6) 0.4746(6) 0.9320(5) 0.0443(14) Uani d . 1
H H6AA 0.3680 0.4187 1.0134 0.053 Uiso calc R 1
H H6BA 0.3618 0.5588 0.9308 0.053 Uiso calc R 1
C C7 0.1893(6) 0.6105(5) 0.5635(4) 0.0351(12) Uani d . 1
H H7AA 0.0893 0.6178 0.5451 0.042 Uiso calc R 1
H H7BA 0.1925 0.7004 0.5669 0.042 Uiso calc R 1

loop_
_atom_site_aniso_label
_atom_site_aniso_U_11
_atom_site_aniso_U_22
_atom_site_aniso_U_33
_atom_site_aniso_U_12
_atom_site_aniso_U_13
_atom_site_aniso_U_23
Mo1 0.01278(18) 0.01753(19) 0.01348(17) -0.00608(14) 0.00151(13) -0.00370(13)
Mo2 0.01351(19) 0.01794(19) 0.01633(18) -0.00374(14) 0.00000(13) -0.00192(13)
Mo3 0.01166(18) 0.0240(2) 0.01606(18) -0.00544(14) 0.00129(13) -0.00503(14)
Mo4 0.01519(19) 0.02043(19) 0.01284(17) -0.00620(14) 0.00077(13) -0.00263(13)
O1 0.0195(15) 0.0192(15) 0.0208(15) -0.0074(12) 0.0008(12) -0.0007(12)
O2 0.0162(15) 0.0242(16) 0.0215(15) -0.0060(12) -0.0029(12) -0.0070(12)
O3 0.0206(16) 0.0321(18) 0.0224(15) -0.0132(14) -0.0018(12) -0.0082(13)
O4 0.0250(17) 0.0318(18) 0.0205(15) -0.0112(14) -0.0020(13) -0.0077(13)
O5 0.0179(15) 0.0224(16) 0.0217(15) -0.0054(12) 0.0003(12) -0.0058(12)
O6 0.0220(17) 0.0316(19) 0.0324(18) -0.0017(14) -0.0025(14) -0.0084(14)
O7 0.0120(14) 0.0226(15) 0.0162(14) -0.0071(12) 0.0032(11) -0.0033(11)
O8 0.0228(17) 0.0345(19) 0.0241(16) -0.0088(14) -0.0019(13) -0.0078(14)
O9 0.0259(17) 0.0313(18) 0.0249(16) -0.0112(14) 0.0058(13) -0.0035(13)
O10 0.0147(14) 0.0207(15) 0.0168(14) -0.0081(12) 0.0021(11) -0.0045(11)
O11 0.0231(17) 0.042(2) 0.0235(16) -0.0170(15) 0.0028(13) -0.0039(14)
O12 0.017(2) 0.048(3) 0.021(2) -0.015(2) 0.0016(17) -0.014(2)
O13 0.0234(17) 0.0214(16) 0.0331(18) -0.0015(13) -0.0014(14) -0.0075(13)
O14 0.0136(14) 0.0200(15) 0.0205(15) -0.0050(12) 0.0036(11) -0.0051(12)
OW1 0.050(3) 0.090(4) 0.058(3) -0.025(3) 0.013(2) -0.036(3)
OW2 0.043(3) 0.095(4) 0.056(3) -0.012(3) 0.004(2) 0.002(3)
OW3 0.056(3) 0.100(4) 0.040(2) 0.003(3) -0.005(2) -0.018(2)
N1 0.031(2) 0.036(2) 0.044(3) -0.0065(19) -0.015(2) -0.0051(19)
N2 0.047(3) 0.033(2) 0.035(2) -0.005(2) -0.002(2) -0.0119(19)
N3 0.038(2) 0.021(2) 0.034(2) -0.0107(18) -0.0014(18) -0.0054(17)
N4 0.024(2) 0.024(2) 0.029(2) -0.0053(16) -0.0052(16) -0.0021(16)
N5 0.041(2) 0.025(2) 0.0222(19) -0.0155(18) 0.0009(17) -0.0009(16)
C1 0.037(3) 0.024(2) 0.030(2) -0.010(2) -0.001(2) -0.0076(19)
C2 0.036(3) 0.029(3) 0.039(3) -0.006(2) -0.004(2) -0.011(2)
C3 0.028(3) 0.034(3) 0.049(3) -0.013(2) -0.006(2) 0.000(2)
C4 0.032(3) 0.025(2) 0.033(3) 0.001(2) -0.005(2) -0.007(2)
C5 0.047(3) 0.038(3) 0.032(3) -0.011(3) 0.008(2) -0.006(2)
C6 0.060(4) 0.034(3) 0.039(3) -0.008(3) -0.020(3) -0.010(2)
C7 0.040(3) 0.029(3) 0.033(3) -0.010(2) -0.007(2) 0.002(2)

loop_
_atom_type_symbol
_atom_type_description
_atom_type_scat_dispersion_real
_atom_type_scat_dispersion_imag
_atom_type_scat_source
Mo Mo -1.6832 0.6857 'International Tables Vol C Tables 4.2.6.8 and 6.1.1.4'
O O 0.0106 0.0060 'International Tables Vol C Tables 4.2.6.8 and 6.1.1.4'
N N 0.0061 0.0033 'International Tables Vol C Tables 4.2.6.8 and 6.1.1.4'
C C 0.0033 0.0016 'International Tables Vol C Tables 4.2.6.8 and 6.1.1.4'
H H 0.0000 0.0000 'International Tables Vol C Tables 4.2.6.8 and 6.1.1.4'

loop_
_geom_angle_atom_site_label_1
_geom_angle_atom_site_label_2
_geom_angle_atom_site_label_3
_geom_angle_site_symmetry_1
_geom_angle_site_symmetry_3
_geom_angle
_geom_angle_publ_flag
O3 Mo1 O5 . . 103.45(14) n
O3 Mo1 O10 . . 104.52(13) n
O5 Mo1 O10 . . 99.93(13) n
O3 Mo1 O7 . 2_656 102.87(13) n
O5 Mo1 O7 . 2_656 99.23(13) n
O10 Mo1 O7 . 2_656 141.64(12) n
O3 Mo1 O14 . 2_656 96.78(13) n
O5 Mo1 O14 . 2_656 159.72(12) n
O10 Mo1 O14 . 2_656 75.99(11) n
O7 Mo1 O14 2_656 2_656 74.56(12) n
O3 Mo1 O7 . . 179.26(13) n
O5 Mo1 O7 . . 76.98(12) n
O10 Mo1 O7 . . 75.96(11) n
O7 Mo1 O7 2_656 . 76.45(12) n
O14 Mo1 O7 2_656 . 82.77(10) n
O8 Mo2 O13 . . 104.28(15) n
O8 Mo2 O14 . . 99.49(14) n
O13 Mo2 O14 . . 104.14(14) n
O8 Mo2 O1 . . 94.95(14) n
O13 Mo2 O1 . . 102.62(14) n
O14 Mo2 O1 . . 145.24(12) n
O8 Mo2 O7 . . 99.72(13) n
O13 Mo2 O7 . . 155.95(13) n
O14 Mo2 O7 . . 72.90(11) n
O1 Mo2 O7 . . 73.59(11) n
O8 Mo2 O5 . . 168.69(12) n
O13 Mo2 O5 . . 85.70(13) n
O14 Mo2 O5 . . 82.87(11) n
O1 Mo2 O5 . . 77.43(11) n
O7 Mo2 O5 . . 70.26(10) n
O11 Mo3 O6 . . 104.97(16) n
O11 Mo3 O12 . . 98.54(11) n
O6 Mo3 O12 . . 105.09(11) n
O11 Mo3 O2 . . 90.37(14) n
O6 Mo3 O2 . . 88.18(13) n
O12 Mo3 O2 . . 161.35(8) n
O11 Mo3 O14 . . 160.14(13) n
O6 Mo3 O14 . . 92.65(14) n
O12 Mo3 O14 . . 85.33(8) n
O2 Mo3 O14 . . 80.94(11) n
O11 Mo3 O10 . 2_656 90.74(14) n
O6 Mo3 O10 . 2_656 153.34(13) n
O12 Mo3 O10 . 2_656 93.41(7) n
O2 Mo3 O10 . 2_656 69.99(11) n
O14 Mo3 O10 . 2_656 69.54(10) n
O9 Mo4 O4 . . 104.12(15) n
O9 Mo4 O1 . . 99.28(14) n
O4 Mo4 O1 . . 103.86(14) n
O9 Mo4 O2 . 2_656 98.16(14) n
O4 Mo4 O2 . 2_656 91.41(14) n
O1 Mo4 O2 . 2_656 153.16(12) n
O9 Mo4 O10 . . 92.97(13) n
O4 Mo4 O10 . . 157.78(13) n
O1 Mo4 O10 . . 86.96(11) n
O2 Mo4 O10 2_656 . 71.89(11) n
O9 Mo4 O7 . . 166.12(13) n
O4 Mo4 O7 . . 89.60(13) n
O1 Mo4 O7 . . 74.92(11) n
O2 Mo4 O7 2_656 . 83.39(11) n
O10 Mo4 O7 . . 74.32(10) n
Mo4 O1 Mo2 . . 114.59(15) n
Mo4 O2 Mo3 2_656 . 111.44(13) n
Mo1 O5 Mo2 . . 115.88(14) n
Mo1 O7 Mo2 2_656 . 102.06(12) n
Mo1 O7 Mo4 2_656 . 154.82(15) n
Mo2 O7 Mo4 . . 92.43(11) n
Mo1 O7 Mo1 2_656 . 103.55(12) n
Mo2 O7 Mo1 . . 96.85(11) n
Mo4 O7 Mo1 . . 94.91(10) n
Mo1 O10 Mo4 . . 113.10(13) n
Mo1 O10 Mo3 . 2_656 108.87(13) n
Mo4 O10 Mo3 . 2_656 101.45(11) n
Mo3 O12 Mo3 . 2_556 180.0 n
Mo2 O14 Mo1 . 2_656 106.42(12) n
Mo2 O14 Mo3 . . 150.81(15) n
Mo1 O14 Mo3 2_656 . 101.88(12) n
HW1A OW1 HW1B . . 108.8 n
HW2A OW2 HW2B . . 110.1 n
HW3A OW3 HW3B . . 84.1 n
C3 N1 C4 . . 110.4(4) n
C3 N1 C6 . . 109.2(4) n
C4 N1 C6 . . 108.8(4) n
C3 N1 H1 . . 109.5 n
C4 N1 H1 . . 109.5 n
C6 N1 H1 . . 109.5 n
C2 N2 C6 . . 109.4(4) n
C2 N2 C5 . . 109.9(4) n
C6 N2 C5 . . 109.1(4) n
C1 N3 C4 . . 110.2(4) n
C1 N3 C5 . . 109.0(4) n
C4 N3 C5 . . 108.8(4) n
C1 N3 H3 . . 109.6 n
C4 N3 H3 . . 109.8 n
C5 N3 H3 . . 109.5 n
C7 N4 C1 . . 110.8(4) n
C7 N4 C3 . . 111.1(4) n
C1 N4 C3 . . 109.1(4) n
C7 N4 C2 . . 110.0(4) n
C1 N4 C2 . . 107.7(4) n
C3 N4 C2 . . 108.0(4) n
C7 N5 H5A . . 109.1 n
C7 N5 H5B . . 109.6 n
H5A N5 H5B . . 108.7 n
N3 C1 N4 . . 109.8(4) n
N3 C1 H1AA . . 109.7 n
N4 C1 H1AA . . 109.7 n
N3 C1 H1BA . . 109.7 n
N4 C1 H1BA . . 109.7 n
H1AA C1 H1BA . . 108.2 n
N2 C2 N4 . . 109.6(4) n
N2 C2 H2AA . . 109.8 n
N4 C2 H2AA . . 109.8 n
N2 C2 H2BA . . 109.8 n
N4 C2 H2BA . . 109.8 n
H2AA C2 H2BA . . 108.2 n
N1 C3 N4 . . 108.9(4) n
N1 C3 H3A . . 109.9 n
N4 C3 H3A . . 109.9 n
N1 C3 H3B . . 109.9 n
N4 C3 H3B . . 109.9 n
H3A C3 H3B . . 108.3 n
N1 C4 N3 . . 110.6(4) n
N1 C4 H4AA . . 109.5 n
N3 C4 H4AA . . 109.5 n
N1 C4 H4BA . . 109.5 n
N3 C4 H4BA . . 109.5 n
H4AA C4 H4BA . . 108.1 n
N2 C5 N3 . . 110.6(4) n
N2 C5 H5AA . . 109.5 n
N3 C5 H5AA . . 109.5 n
N2 C5 H5BA . . 109.5 n
N3 C5 H5BA . . 109.5 n
H5AA C5 H5BA . . 108.1 n
N2 C6 N1 . . 111.4(4) n
N2 C6 H6AA . . 109.3 n
N1 C6 H6AA . . 109.3 n
N2 C6 H6BA . . 109.3 n
N1 C6 H6BA . . 109.3 n
H6AA C6 H6BA . . 108.0 n
N5 C7 N4 . . 111.0(4) n
N5 C7 H7AA . . 109.4 n
N4 C7 H7AA . . 109.4 n
N5 C7 H7BA . . 109.4 n
N4 C7 H7BA . . 109.4 n
H7AA C7 H7BA . . 108.0 n

loop_
_geom_bond_atom_site_label_1
_geom_bond_atom_site_label_2
_geom_bond_site_symmetry_2
_geom_bond_distance
_geom_bond_publ_flag
Mo1 O3 . 1.694(3) ?
Mo1 O5 . 1.751(3) ?
Mo1 O10 . 1.915(3) ?
Mo1 O7 2_656 1.927(3) ?
Mo1 O14 2_656 2.153(3) ?
Mo1 O7 . 2.411(3) ?
Mo2 O8 . 1.699(3) ?
Mo2 O13 . 1.722(3) ?
Mo2 O14 . 1.900(3) ?
Mo2 O1 . 1.972(3) ?
Mo2 O7 . 2.244(3) ?
Mo2 O5 . 2.344(3) ?
Mo3 O11 . 1.698(3) ?
Mo3 O6 . 1.701(3) ?
Mo3 O12 . 1.8874(7) ?
Mo3 O2 . 2.113(3) ?
Mo3 O14 . 2.184(3) ?
Mo3 O10 2_656 2.219(3) ?
Mo4 O9 . 1.703(3) ?
Mo4 O4 . 1.710(3) ?
Mo4 O1 . 1.887(3) ?
Mo4 O2 2_656 2.028(3) ?
Mo4 O10 . 2.201(3) ?
Mo4 O7 . 2.253(3) ?
OW1 HW1A . 0.8482 n
OW1 HW1B . 0.8599 n
OW2 HW2A . 0.8422 n
OW2 HW2B . 0.8546 n
OW3 HW3A . 0.8656 n
OW3 HW3B . 0.8539 n
N1 C3 . 1.446(7) n
N1 C4 . 1.465(6) n
N1 C6 . 1.484(7) n
N1 H1 . 0.9100 n
N2 C2 . 1.439(6) n
N2 C6 . 1.463(7) n
N2 C5 . 1.465(7) n
N3 C1 . 1.440(6) n
N3 C4 . 1.481(6) n
N3 C5 . 1.491(6) n
N3 H3 . 0.8944 n
N4 C7 . 1.508(6) n
N4 C1 . 1.522(6) n
N4 C3 . 1.534(6) n
N4 C2 . 1.539(6) n
N5 C7 . 1.376(6) n
N5 H5A . 0.8808 n
N5 H5B . 0.8830 n
C1 H1AA . 0.9700 n
C1 H1BA . 0.9700 n
C2 H2AA . 0.9700 n
C2 H2BA . 0.9700 n
C3 H3A . 0.9700 n
C3 H3B . 0.9700 n
C4 H4AA . 0.9700 n
C4 H4BA . 0.9700 n
C5 H5AA . 0.9700 n
C5 H5BA . 0.9700 n
C6 H6AA . 0.9700 n
C6 H6BA . 0.9700 n
C7 H7AA . 0.9700 n
C7 H7BA . 0.9700 n

loop_
_geom_hbond_atom_site_label_D
_geom_hbond_atom_site_label_H
_geom_hbond_atom_site_label_A
_geom_hbond_site_symmetry_A
_geom_hbond_distance_DH
_geom_hbond_distance_HA
_geom_hbond_distance_DA
_geom_hbond_angle_DHA
_geom_hbond_publ_flag
OW1 HW1A O4 2_556 0.85 2.25 2.969(6) 142.5 y
OW1 HW1B O11 . 0.86 2.38 2.911(5) 120.7 y
OW1 HW1B O8 2_556 0.86 2.20 2.936(5) 142.9 y
OW2 HW2A O11 2_557 0.84 2.29 2.938(5) 134.3 y
OW2 HW2B OW1 2_557 0.85 2.16 2.793(6) 130.3 y
OW3 HW3A O6 2_566 0.87 2.10 2.936(5) 163.4 y
OW3 HW3B OW2 2_566 0.85 1.98 2.764(6) 152.2 y
N1 H1 OW3 2_666 0.91 2.12 2.976(6) 156.1 y
N3 H3 O2 . 0.89 2.01 2.825(5) 150.4 y
N5 H5A O13 . 0.88 1.87 2.746(5) 177.7 y

loop_
_geom_torsion_atom_site_label_1
_geom_torsion_atom_site_label_2
_geom_torsion_atom_site_label_3
_geom_torsion_atom_site_label_4
_geom_torsion_site_symmetry_1
_geom_torsion_site_symmetry_4
_geom_torsion
_geom_torsion_publ_flag
O9 Mo4 O1 Mo2 . . 174.66(15) n
O4 Mo4 O1 Mo2 . . 67.52(18) n
O2 Mo4 O1 Mo2 2_656 . -55.4(3) n
O10 Mo4 O1 Mo2 . . -92.82(15) n
O7 Mo4 O1 Mo2 . . -18.24(13) n
O8 Mo2 O1 Mo4 . . -80.25(17) n
O13 Mo2 O1 Mo4 . . 173.90(15) n
O14 Mo2 O1 Mo4 . . 34.3(3) n
O7 Mo2 O1 Mo4 . . 18.44(13) n
O5 Mo2 O1 Mo4 . . 91.28(15) n
O11 Mo3 O2 Mo4 . 2_656 71.94(16) n
O6 Mo3 O2 Mo4 . 2_656 176.90(16) n
O12 Mo3 O2 Mo4 . 2_656 -47.0(3) n
O14 Mo3 O2 Mo4 . 2_656 -90.13(14) n
O10 Mo3 O2 Mo4 2_656 2_656 -18.71(12) n
O3 Mo1 O5 Mo2 . . 179.35(14) n
O10 Mo1 O5 Mo2 . . 71.68(16) n
O7 Mo1 O5 Mo2 2_656 . -74.93(16) n
O14 Mo1 O5 Mo2 2_656 . -4.7(4) n
O7 Mo1 O5 Mo2 . . -1.27(12) n
O8 Mo2 O5 Mo1 . . -27.1(7) n
O13 Mo2 O5 Mo1 . . -179.40(18) n
O14 Mo2 O5 Mo1 . . 75.74(16) n
O1 Mo2 O5 Mo1 . . -75.45(16) n
O7 Mo2 O5 Mo1 . . 1.41(13) n
O8 Mo2 O7 Mo1 . 2_656 -80.89(15) n
O13 Mo2 O7 Mo1 . 2_656 102.6(3) n
O14 Mo2 O7 Mo1 . 2_656 16.14(12) n
O1 Mo2 O7 Mo1 . 2_656 -173.22(14) n
O5 Mo2 O7 Mo1 . 2_656 104.56(13) n
O8 Mo2 O7 Mo4 . . 78.39(14) n
O13 Mo2 O7 Mo4 . . -98.2(3) n
O14 Mo2 O7 Mo4 . . 175.41(13) n
O1 Mo2 O7 Mo4 . . -13.95(10) n
O5 Mo2 O7 Mo4 . . -96.17(12) n
O8 Mo2 O7 Mo1 . . 173.62(12) n
O13 Mo2 O7 Mo1 . . -2.9(3) n
O14 Mo2 O7 Mo1 . . -89.35(12) n
O1 Mo2 O7 Mo1 . . 81.29(12) n
O5 Mo2 O7 Mo1 . . -0.93(9) n
O9 Mo4 O7 Mo1 . 2_656 -153.1(5) n
O4 Mo4 O7 Mo1 . 2_656 35.6(4) n
O1 Mo4 O7 Mo1 . 2_656 140.1(4) n
O2 Mo4 O7 Mo1 2_656 2_656 -55.9(3) n
O10 Mo4 O7 Mo1 . 2_656 -128.9(4) n
O9 Mo4 O7 Mo2 . . 81.3(6) n
O4 Mo4 O7 Mo2 . . -89.98(13) n
O1 Mo4 O7 Mo2 . . 14.50(11) n
O2 Mo4 O7 Mo2 2_656 . 178.55(11) n
O10 Mo4 O7 Mo2 . . 105.56(11) n
O9 Mo4 O7 Mo1 . . -15.8(6) n
O4 Mo4 O7 Mo1 . . 172.92(13) n
O1 Mo4 O7 Mo1 . . -82.60(12) n
O2 Mo4 O7 Mo1 2_656 . 81.46(11) n
O10 Mo4 O7 Mo1 . . 8.46(9) n
O5 Mo1 O7 Mo1 . 2_656 -103.01(14) n
O10 Mo1 O7 Mo1 . 2_656 153.09(15) n
O7 Mo1 O7 Mo1 2_656 2_656 0.0 n
O14 Mo1 O7 Mo1 2_656 2_656 75.79(13) n
O5 Mo1 O7 Mo2 . . 1.20(11) n
O10 Mo1 O7 Mo2 . . -102.70(12) n
O7 Mo1 O7 Mo2 2_656 . 104.21(14) n
O14 Mo1 O7 Mo2 2_656 . 180.00(11) n
O5 Mo1 O7 Mo4 . . 94.24(13) n
O10 Mo1 O7 Mo4 . . -9.66(10) n
O7 Mo1 O7 Mo4 2_656 . -162.75(17) n
O14 Mo1 O7 Mo4 2_656 . -86.96(11) n
O3 Mo1 O10 Mo4 . . -169.86(14) n
O5 Mo1 O10 Mo4 . . -63.04(16) n
O7 Mo1 O10 Mo4 2_656 . 55.9(2) n
O14 Mo1 O10 Mo4 2_656 . 96.63(14) n
O7 Mo1 O10 Mo4 . . 10.72(11) n
O3 Mo1 O10 Mo3 . 2_656 78.19(16) n
O5 Mo1 O10 Mo3 . 2_656 -175.00(13) n
O7 Mo1 O10 Mo3 2_656 2_656 -56.1(2) n
O14 Mo1 O10 Mo3 2_656 2_656 -15.32(11) n
O7 Mo1 O10 Mo3 . 2_656 -101.23(13) n
O9 Mo4 O10 Mo1 . . 162.76(16) n
O4 Mo4 O10 Mo1 . . -56.7(4) n
O1 Mo4 O10 Mo1 . . 63.62(15) n
O2 Mo4 O10 Mo1 2_656 . -99.62(16) n
O7 Mo4 O10 Mo1 . . -11.57(12) n
O9 Mo4 O10 Mo3 . 2_656 -80.81(14) n
O4 Mo4 O10 Mo3 . 2_656 59.8(3) n
O1 Mo4 O10 Mo3 . 2_656 -179.96(12) n
O2 Mo4 O10 Mo3 2_656 2_656 16.81(11) n
O7 Mo4 O10 Mo3 . 2_656 104.86(12) n
O8 Mo2 O14 Mo1 . 2_656 82.64(15) n
O13 Mo2 O14 Mo1 . 2_656 -169.90(13) n
O1 Mo2 O14 Mo1 . 2_656 -30.6(3) n
O7 Mo2 O14 Mo1 . 2_656 -14.70(11) n
O5 Mo2 O14 Mo1 . 2_656 -86.18(13) n
O8 Mo2 O14 Mo3 . . -82.7(3) n
O13 Mo2 O14 Mo3 . . 24.7(3) n
O1 Mo2 O14 Mo3 . . 164.0(2) n
O7 Mo2 O14 Mo3 . . 179.9(3) n
O5 Mo2 O14 Mo3 . . 108.4(3) n
O11 Mo3 O14 Mo2 . . -174.0(3) n
O6 Mo3 O14 Mo2 . . -21.3(3) n
O12 Mo3 O14 Mo2 . . 83.7(3) n
O2 Mo3 O14 Mo2 . . -109.0(3) n
O10 Mo3 O14 Mo2 2_656 . 179.1(3) n
O11 Mo3 O14 Mo1 . 2_656 20.3(4) n
O6 Mo3 O14 Mo1 . 2_656 173.07(13) n
O12 Mo3 O14 Mo1 . 2_656 -82.00(9) n
O2 Mo3 O14 Mo1 . 2_656 85.33(12) n
O10 Mo3 O14 Mo1 2_656 2_656 13.41(10) n
C4 N3 C1 N4 . . -58.6(5) n
C5 N3 C1 N4 . . 60.7(5) n
C7 N4 C1 N3 . . -179.8(4) n
C3 N4 C1 N3 . . 57.6(5) n
C2 N4 C1 N3 . . -59.4(5) n
C6 N2 C2 N4 . . 59.8(5) n
C5 N2 C2 N4 . . -59.9(5) n
C7 N4 C2 N2 . . 179.4(4) n
C1 N4 C2 N2 . . 58.6(5) n
C3 N4 C2 N2 . . -59.1(5) n
C4 N1 C3 N4 . . 59.5(5) n
C6 N1 C3 N4 . . -60.1(5) n
C7 N4 C3 N1 . . 180.0(4) n
C1 N4 C3 N1 . . -57.6(5) n
C2 N4 C3 N1 . . 59.2(5) n
C3 N1 C4 N3 . . -61.0(5) n
C6 N1 C4 N3 . . 58.8(5) n
C1 N3 C4 N1 . . 60.2(5) n
C5 N3 C4 N1 . . -59.2(5) n
C2 N2 C5 N3 . . 61.0(6) n
C6 N2 C5 N3 . . -58.9(5) n
C1 N3 C5 N2 . . -61.1(6) n
C4 N3 C5 N2 . . 59.0(5) n
C2 N2 C6 N1 . . -61.2(6) n
C5 N2 C6 N1 . . 59.0(6) n
C3 N1 C6 N2 . . 61.6(6) n
C4 N1 C6 N2 . . -59.0(5) n
C1 N4 C7 N5 . . -70.2(5) n
C3 N4 C7 N5 . . 51.3(5) n
C2 N4 C7 N5 . . 170.8(4) n
